data_4079841
loop_
_publ_author_name
'Heuclin, Hadrien'
'Fustier-Boutignon, Marie'
'Ho, Samuel Ying-Fu'
'Goff, Xavier-Fr\'ed\'eric Le'
'Carenco, Sophie'
'So, Cheuk-Wai'
'M\'ezailles, Nicolas'

_publ_section_title
;
 Synthesis of Phosphorus(V)-Stabilized Geminal Dianions. The Cases of
 Mixed P&#x2550;X/P\\rightarrow BH3(X = S, O) and
 P&#x2550;S/SiMe3Derivatives
;
_journal_issue 2
_journal_name_full Organometallics
_journal_page_first 498
_journal_paper_doi 10.1021/om300954a
_journal_volume 32
_journal_year 2013
_chemical_formula_moiety 'C33 H43 B Li2 O4 P2 S'
_chemical_formula_sum 'C33 H43 B Li2 O4 P2 S'
_chemical_formula_weight 622.36
_chemical_name_systematic
; 
 ? 
;
_space_group_IT_number 33
_symmetry_cell_setting orthorhombic
_symmetry_space_group_name_Hall 'P 2c -2n'
_symmetry_space_group_name_H-M 'P n a 21'
_atom_sites_solution_hydrogens geom
_atom_sites_solution_primary direct
_atom_sites_solution_secondary difmap
_audit_creation_method SHELXL-97
_cell_angle_alpha 90.00
_cell_angle_beta 90.00
_cell_angle_gamma 90.00
_cell_formula_units_Z 8
_cell_length_a 18.637(1)
_cell_length_b 10.657(1)
_cell_length_c 34.465(1)
_cell_measurement_reflns_used 6686
_cell_measurement_temperature 396(2)
_cell_measurement_theta_max 27.485
_cell_measurement_theta_min 0.998
_cell_volume 6845.2(8)
_computing_cell_refinement 'DENZO (Otwinowski & Minor, 1997) & COLLECT'
_computing_data_collection 'COLLECT (Hooft, R.W.W., 1998)'
_computing_data_reduction 'DENZO & COLLECT'
_computing_molecular_graphics 'PLATON (Spek, 2009)'
_computing_publication_material 'PLATON (Spek, 2009)'
_computing_structure_refinement 'SHELXL-97 (Sheldrick, 1997)'
_computing_structure_solution 'SIR97 (Altomare et al., 1999)'
_diffrn_ambient_temperature 396(2)
_diffrn_measured_fraction_theta_full 0.965
_diffrn_measured_fraction_theta_max 0.965
_diffrn_measurement_device_type 'Kappa APEX II'
_diffrn_measurement_method 'phi and omega scans'
_diffrn_radiation_monochromator graphite
_diffrn_radiation_source 'fine-focus sealed tube'
_diffrn_radiation_type MoK\a
_diffrn_radiation_wavelength 0.71069
_diffrn_reflns_av_R_equivalents 0.0328
_diffrn_reflns_av_sigmaI/netI 0.0252
_diffrn_reflns_limit_h_max 24
_diffrn_reflns_limit_h_min -19
_diffrn_reflns_limit_k_max 13
_diffrn_reflns_limit_k_min -13
_diffrn_reflns_limit_l_max 44
_diffrn_reflns_limit_l_min -36
_diffrn_reflns_number 46856
_diffrn_reflns_theta_full 27.48
_diffrn_reflns_theta_max 27.48
_diffrn_reflns_theta_min 2.90
_exptl_absorpt_coefficient_mu 0.222
_exptl_absorpt_correction_T_max 0.9738
_exptl_absorpt_correction_T_min 0.9324
_exptl_absorpt_correction_type multi-scan
_exptl_absorpt_process_details 'DENZO/SCALEPACK (Otwinowski & Minor, 1996)'
_exptl_crystal_colour Yellow
_exptl_crystal_density_diffrn 1.208
_exptl_crystal_density_method 'not measured'
_exptl_crystal_description Block
_exptl_crystal_F_000 2640
_exptl_crystal_size_max 0.32
_exptl_crystal_size_mid 0.24
_exptl_crystal_size_min 0.12
_refine_diff_density_max 0.887
_refine_diff_density_min -0.431
_refine_diff_density_rms 0.060
_refine_ls_abs_structure_details 'Flack H D (1983), Acta Cryst. A39, 876-881'
_refine_ls_abs_structure_Flack 0.07(6)
_refine_ls_extinction_method none
_refine_ls_goodness_of_fit_ref 1.078
_refine_ls_hydrogen_treatment constr
_refine_ls_matrix_type full
_refine_ls_number_parameters 784
_refine_ls_number_reflns 12189
_refine_ls_number_restraints 1
_refine_ls_restrained_S_all 1.078
_refine_ls_R_factor_all 0.0481
_refine_ls_R_factor_gt 0.0474
_refine_ls_shift/su_max 0.001
_refine_ls_shift/su_mean 0.000
_refine_ls_structure_factor_coef Fsqd
_refine_ls_weighting_details 'calc w=1/[\s^2^(Fo^2^)+(0.0681P)^2^+6.1768P] where P=(Fo^2^+2Fc^2^)/3'
_refine_ls_weighting_scheme calc
_refine_ls_wR_factor_gt 0.1261
_refine_ls_wR_factor_ref 0.1268
_reflns_number_gt 12016
_reflns_number_total 12189
_reflns_threshold_expression >2sigma(I)
_cod_data_source_file om300954a_si_002.cif
_cod_data_source_block hh769
_cod_depositor_comments
;
The following automatic conversions were performed:

'_symmetry_cell_setting' value 'Orthorhombic' changed to
'orthorhombic' according to
/home/saulius/struct/CIF-dictionaries/cif_core.dic dictionary named
'cif_core.dic' version 2.4.2 from 2011-04-26.

Automatic conversion script
Id: cif_fix_values 1891 2012-01-12 08:04:46Z andrius 
;
_cod_original_cell_volume 6845.3(8)
_cod_original_sg_symbol_H-M 'Pna21     '
_cod_database_code 4079841

loop_
_symmetry_equiv_pos_as_xyz
'x, y, z'
'-x, -y, z+1/2'
'-x+1/2, y+1/2, z+1/2'
'x+1/2, -y+1/2, z'

loop_
_atom_site_label
_atom_site_type_symbol
_atom_site_fract_x
_atom_site_fract_y
_atom_site_fract_z
_atom_site_U_iso_or_equiv
_atom_site_adp_type
_atom_site_occupancy
_atom_site_symmetry_multiplicity
_atom_site_calc_flag
_atom_site_refinement_flags
S1 S 0.46265(4) 0.71981(7) 0.86310(2) 0.02828(17) Uani 1 1 d .
P1 P 0.48446(4) 0.62561(6) 0.91300(2) 0.01825(14) Uani 1 1 d .
P2 P 0.53635(3) 0.35579(6) 0.91362(2) 0.01639(14) Uani 1 1 d .
O1 O 0.58384(13) 0.5725(3) 0.79174(8) 0.0396(6) Uani 1 1 d .
O2 O 0.64749(16) 0.7288(4) 0.84295(9) 0.0631(10) Uani 1 1 d .
O3 O 0.74139(13) 0.5370(3) 0.88964(9) 0.0449(7) Uani 1 1 d .
O4 O 0.73014(15) 0.5527(3) 0.96549(9) 0.0541(8) Uani 1 1 d .
C1 C 0.54848(13) 0.5131(3) 0.90850(8) 0.0188(5) Uani 1 1 d .
C2 C 0.49521(14) 0.2769(3) 0.87164(8) 0.0203(6) Uani 1 1 d .
C3 C 0.46523(15) 0.3455(3) 0.84152(9) 0.0242(6) Uani 1 1 d .
H3 H 0.4653 0.4327 0.8426 0.029 Uiso 1 1 calc R
C4 C 0.43506(17) 0.2854(4) 0.80968(10) 0.0326(7) Uani 1 1 d .
H4 H 0.4157 0.3323 0.7895 0.039 Uiso 1 1 calc R
C5 C 0.43383(19) 0.1565(4) 0.80810(11) 0.0379(8) Uani 1 1 d .
H5 H 0.4132 0.1164 0.7869 0.045 Uiso 1 1 calc R
C6 C 0.4633(2) 0.0859(4) 0.83810(11) 0.0371(8) Uani 1 1 d .
H6 H 0.4621 -0.0013 0.8371 0.045 Uiso 1 1 calc R
C7 C 0.49453(18) 0.1461(3) 0.86951(10) 0.0292(7) Uani 1 1 d .
H7 H 0.5152 0.0990 0.8893 0.035 Uiso 1 1 calc R
C8 C 0.47452(15) 0.3093(3) 0.95246(9) 0.0187(5) Uani 1 1 d .
C9 C 0.40566(15) 0.2618(3) 0.94563(9) 0.0234(6) Uani 1 1 d .
H9 H 0.3898 0.2514 0.9203 0.028 Uiso 1 1 calc R
C10 C 0.36066(17) 0.2299(3) 0.97628(10) 0.0312(7) Uani 1 1 d .
H10 H 0.3148 0.1999 0.9712 0.037 Uiso 1 1 calc R
C11 C 0.38356(19) 0.2425(4) 1.01409(11) 0.0377(8) Uani 1 1 d .
H11 H 0.3537 0.2197 1.0345 0.045 Uiso 1 1 calc R
C12 C 0.45203(19) 0.2900(3) 1.02133(10) 0.0337(7) Uani 1 1 d .
H12 H 0.4678 0.2996 1.0468 0.040 Uiso 1 1 calc R
C13 C 0.49655(16) 0.3228(3) 0.99086(9) 0.0259(6) Uani 1 1 d .
H13 H 0.5420 0.3545 0.9961 0.031 Uiso 1 1 calc R
C14 C 0.39686(14) 0.5785(3) 0.93228(9) 0.0205(6) Uani 1 1 d .
C15 C 0.34461(16) 0.5319(3) 0.90743(10) 0.0300(7) Uani 1 1 d .
H15 H 0.3538 0.5285 0.8809 0.036 Uiso 1 1 calc R
C16 C 0.27924(16) 0.4906(4) 0.92142(11) 0.0367(8) Uani 1 1 d .
H16 H 0.2458 0.4570 0.9043 0.044 Uiso 1 1 calc R
C17 C 0.26313(18) 0.4983(4) 0.95987(12) 0.0408(9) Uani 1 1 d .
H17 H 0.2188 0.4715 0.9690 0.049 Uiso 1 1 calc R
C18 C 0.3135(2) 0.5466(4) 0.98494(11) 0.0403(8) Uani 1 1 d .
H18 H 0.3025 0.5543 1.0111 0.048 Uiso 1 1 calc R
C19 C 0.38103(17) 0.5842(3) 0.97165(10) 0.0308(7) Uani 1 1 d .
H19 H 0.4153 0.6130 0.9891 0.037 Uiso 1 1 calc R
C20 C 0.51458(15) 0.7425(3) 0.94847(9) 0.0221(6) Uani 1 1 d .
C21 C 0.55871(18) 0.7065(3) 0.97905(10) 0.0315(7) Uani 1 1 d .
H21 H 0.5721 0.6228 0.9816 0.038 Uiso 1 1 calc R
C22 C 0.5830(2) 0.7943(4) 1.00597(12) 0.0421(9) Uani 1 1 d .
H22 H 0.6119 0.7689 1.0265 0.051 Uiso 1 1 calc R
C23 C 0.5644(2) 0.9177(4) 1.00210(12) 0.0395(8) Uani 1 1 d .
H23 H 0.5816 0.9763 1.0198 0.047 Uiso 1 1 calc R
C24 C 0.5203(2) 0.9567(3) 0.97216(11) 0.0384(8) Uani 1 1 d .
H24 H 0.5073 1.0406 0.9699 0.046 Uiso 1 1 calc R
C25 C 0.4954(2) 0.8689(3) 0.94539(11) 0.0331(7) Uani 1 1 d .
H25 H 0.4656 0.8947 0.9252 0.040 Uiso 1 1 calc R
C26 C 0.6446(2) 0.6436(5) 0.78028(15) 0.0560(12) Uani 1 1 d .
H26A H 0.6413 0.6629 0.7528 0.067 Uiso 1 1 calc R
H26B H 0.6878 0.5947 0.7845 0.067 Uiso 1 1 calc R
C27 C 0.6489(2) 0.7625(5) 0.80291(14) 0.0557(12) Uani 1 1 d .
H27A H 0.6929 0.8069 0.7968 0.067 Uiso 1 1 calc R
H27B H 0.6086 0.8165 0.7967 0.067 Uiso 1 1 calc R
C28 C 0.5227(2) 0.6018(5) 0.76900(12) 0.0492(10) Uani 1 1 d .
H28A H 0.5344 0.5936 0.7420 0.074 Uiso 1 1 calc R
H28B H 0.5079 0.6865 0.7742 0.074 Uiso 1 1 calc R
H28C H 0.4844 0.5453 0.7754 0.074 Uiso 1 1 calc R
C29 C 0.6533(5) 0.8312(8) 0.8681(2) 0.141(4) Uani 1 1 d .
H29A H 0.6163 0.8910 0.8622 0.211 Uiso 1 1 calc R
H29B H 0.6995 0.8699 0.8648 0.211 Uiso 1 1 calc R
H29C H 0.6482 0.8031 0.8944 0.211 Uiso 1 1 calc R
C30 C 0.8059(2) 0.5666(7) 0.9113(2) 0.087(2) Uani 1 1 d .
H30A H 0.8334 0.4908 0.9158 0.104 Uiso 1 1 calc R
H30B H 0.8354 0.6245 0.8966 0.104 Uiso 1 1 calc R
C31 C 0.7860(2) 0.6225(4) 0.94770(17) 0.0591(13) Uani 1 1 d .
H31A H 0.8274 0.6248 0.9648 0.071 Uiso 1 1 calc R
H31B H 0.7701 0.7081 0.9434 0.071 Uiso 1 1 calc R
C32 C 0.7624(4) 0.4670(7) 0.8581(2) 0.105(3) Uani 1 1 d .
H32A H 0.7983 0.4077 0.8660 0.157 Uiso 1 1 calc R
H32B H 0.7817 0.5215 0.8386 0.157 Uiso 1 1 calc R
H32C H 0.7217 0.4229 0.8478 0.157 Uiso 1 1 calc R
C33 C 0.7279(3) 0.5584(5) 1.00574(15) 0.0635(14) Uani 1 1 d .
H33A H 0.7253 0.6445 1.0138 0.095 Uiso 1 1 calc R
H33B H 0.7703 0.5205 1.0163 0.095 Uiso 1 1 calc R
H33C H 0.6863 0.5142 1.0150 0.095 Uiso 1 1 calc R
B1 B 0.62750(15) 0.2730(3) 0.92323(12) 0.0258(7) Uani 1 1 d .
H99A H 0.6507 0.3065 0.9517 0.031 Uiso 1 1 d R
H99B H 0.6188 0.1681 0.9245 0.031 Uiso 1 1 d R
H99C H 0.6660 0.2957 0.8989 0.031 Uiso 1 1 d R
Li1 Li 0.5732(3) 0.6010(6) 0.85148(17) 0.0318(12) Uani 1 1 d .
Li2 Li 0.6601(3) 0.4932(6) 0.92445(17) 0.0312(12) Uani 1 1 d .
S2 S 0.83396(4) 0.20823(7) 0.71911(2) 0.02597(16) Uani 1 1 d .
P3 P 0.80461(3) 0.12360(6) 0.66867(2) 0.01631(14) Uani 1 1 d .
P4 P 0.74690(3) -0.14225(6) 0.67073(2) 0.01558(14) Uani 1 1 d .
O5 O 0.64595(15) 0.2536(3) 0.73187(10) 0.0588(9) Uani 1 1 d .
O6 O 0.69292(17) 0.0823(3) 0.78505(9) 0.0613(9) Uani 1 1 d .
O7 O 0.54144(12) 0.0547(3) 0.69113(9) 0.0435(7) Uani 1 1 d .
O8 O 0.56898(13) 0.0674(3) 0.61553(9) 0.0459(7) Uani 1 1 d .
C34 C 0.73827(13) 0.0166(2) 0.67316(8) 0.0176(5) Uani 1 1 d .
C35 C 0.77413(15) 0.2498(3) 0.63690(8) 0.0208(6) Uani 1 1 d .
C36 C 0.80246(17) 0.3708(3) 0.63969(10) 0.0280(7) Uani 1 1 d .
H36 H 0.8392 0.3867 0.6573 0.034 Uiso 1 1 calc R
C37 C 0.7769(2) 0.4665(3) 0.61694(11) 0.0358(8) Uani 1 1 d .
H37 H 0.7967 0.5464 0.6190 0.043 Uiso 1 1 calc R
C38 C 0.7216(2) 0.4444(3) 0.59089(11) 0.0402(9) Uani 1 1 d .
H38 H 0.7036 0.5098 0.5759 0.048 Uiso 1 1 calc R
C39 C 0.6934(2) 0.3254(4) 0.58723(12) 0.0448(10) Uani 1 1 d .
H39 H 0.6567 0.3101 0.5696 0.054 Uiso 1 1 calc R
C40 C 0.72004(18) 0.2280(3) 0.61005(10) 0.0322(7) Uani 1 1 d .
H40 H 0.7014 0.1476 0.6073 0.039 Uiso 1 1 calc R
C41 C 0.88796(14) 0.0748(3) 0.64457(9) 0.0215(6) Uani 1 1 d .
C42 C 0.89458(17) 0.0762(3) 0.60443(10) 0.0289(7) Uani 1 1 d .
H42 H 0.8562 0.1030 0.5893 0.035 Uiso 1 1 calc R
C43 C 0.95794(19) 0.0380(4) 0.58662(12) 0.0394(9) Uani 1 1 d .
H43 H 0.9624 0.0400 0.5598 0.047 Uiso 1 1 calc R
C44 C 1.01409(17) -0.0029(4) 0.60940(14) 0.0440(10) Uani 1 1 d .
H44 H 1.0567 -0.0276 0.5976 0.053 Uiso 1 1 calc R
C45 C 1.00857(17) -0.0077(4) 0.64817(14) 0.0485(11) Uani 1 1 d .
H45 H 1.0468 -0.0375 0.6629 0.058 Uiso 1 1 calc R
C46 C 0.94546(16) 0.0319(3) 0.66673(12) 0.0341(7) Uani 1 1 d .
H46 H 0.9421 0.0295 0.6936 0.041 Uiso 1 1 calc R
C47 C 0.80226(14) -0.1976(3) 0.63017(8) 0.0190(6) Uani 1 1 d .
C48 C 0.77091(17) -0.2008(3) 0.59316(9) 0.0278(6) Uani 1 1 d .
H48 H 0.7238 -0.1743 0.5897 0.033 Uiso 1 1 calc R
C49 C 0.8105(2) -0.2439(3) 0.56145(10) 0.0348(7) Uani 1 1 d .
H49 H 0.7894 -0.2477 0.5370 0.042 Uiso 1 1 calc R
C50 C 0.8804(2) -0.2807(3) 0.56617(11) 0.0355(8) Uani 1 1 d .
H50 H 0.9066 -0.3084 0.5449 0.043 Uiso 1 1 calc R
C51 C 0.91254(18) -0.2768(3) 0.60262(11) 0.0330(7) Uani 1 1 d .
H51 H 0.9601 -0.3016 0.6057 0.040 Uiso 1 1 calc R
C52 C 0.87283(15) -0.2355(3) 0.63454(9) 0.0233(6) Uani 1 1 d .
H52 H 0.8940 -0.2334 0.6590 0.028 Uiso 1 1 calc R
C53 C 0.79126(14) -0.2179(3) 0.71211(8) 0.0193(6) Uani 1 1 d .
C54 C 0.79360(15) -0.3493(3) 0.71451(10) 0.0245(6) Uani 1 1 d .
H54 H 0.7750 -0.3980 0.6945 0.029 Uiso 1 1 calc R
C55 C 0.82401(16) -0.4070(3) 0.74705(10) 0.0313(7) Uani 1 1 d .
H55 H 0.8255 -0.4941 0.7486 0.038 Uiso 1 1 calc R
C56 C 0.85149(16) -0.3365(4) 0.77664(10) 0.0342(8) Uani 1 1 d .
H56 H 0.8719 -0.3757 0.7981 0.041 Uiso 1 1 calc R
C57 C 0.84905(17) -0.2071(3) 0.77481(10) 0.0312(7) Uani 1 1 d .
H57 H 0.8671 -0.1592 0.7951 0.037 Uiso 1 1 calc R
C58 C 0.81932(15) -0.1483(3) 0.74233(9) 0.0232(6) Uani 1 1 d .
H58 H 0.8184 -0.0611 0.7410 0.028 Uiso 1 1 calc R
C59 C 0.6261(4) 0.2612(5) 0.7740(2) 0.096(2) Uani 1 1 d .
H59A H 0.6601 0.3143 0.7876 0.116 Uiso 1 1 calc R
H59B H 0.5787 0.2979 0.7767 0.116 Uiso 1 1 calc R
C60 C 0.6266(4) 0.1393(7) 0.7903(2) 0.105(3) Uani 1 1 d .
H60A H 0.6161 0.1446 0.8178 0.126 Uiso 1 1 calc R
H60B H 0.5896 0.0887 0.7782 0.126 Uiso 1 1 calc R
C61 C 0.6572(3) 0.3755(4) 0.71346(16) 0.0567(12) Uani 1 1 d .
H61A H 0.6925 0.4219 0.7278 0.085 Uiso 1 1 calc R
H61B H 0.6129 0.4214 0.7132 0.085 Uiso 1 1 calc R
H61C H 0.6736 0.3634 0.6873 0.085 Uiso 1 1 calc R
C62 C 0.7469(4) 0.1160(6) 0.81177(14) 0.0774(17) Uani 1 1 d .
H62A H 0.7275 0.1144 0.8376 0.116 Uiso 1 1 calc R
H62B H 0.7638 0.1989 0.8059 0.116 Uiso 1 1 calc R
H62C H 0.7859 0.0576 0.8100 0.116 Uiso 1 1 calc R
C63 C 0.5157(2) 0.1619(4) 0.67007(18) 0.0639(14) Uani 1 1 d .
H63A H 0.5505 0.2295 0.6716 0.077 Uiso 1 1 calc R
H63B H 0.4710 0.1911 0.6813 0.077 Uiso 1 1 calc R
C64 C 0.5043(2) 0.1250(4) 0.62841(17) 0.0568(13) Uani 1 1 d .
H64A H 0.4645 0.0667 0.6263 0.068 Uiso 1 1 calc R
H64B H 0.4936 0.1984 0.6128 0.068 Uiso 1 1 calc R
C65 C 0.4861(2) -0.0273(5) 0.70343(19) 0.0700(15) Uani 1 1 d .
H65A H 0.4679 -0.0728 0.6815 0.105 Uiso 1 1 calc R
H65B H 0.4481 0.0206 0.7150 0.105 Uiso 1 1 calc R
H65C H 0.5049 -0.0853 0.7222 0.105 Uiso 1 1 calc R
C66 C 0.5693(3) 0.0377(5) 0.57520(14) 0.0617(13) Uani 1 1 d .
H66A H 0.5626 0.1130 0.5604 0.093 Uiso 1 1 calc R
H66B H 0.5311 -0.0201 0.5697 0.093 Uiso 1 1 calc R
H66C H 0.6144 0.0001 0.5684 0.093 Uiso 1 1 calc R
B2 B 0.65224(16) -0.2216(3) 0.66656(12) 0.0255(7) Uani 1 1 d .
H99D H 0.6246 -0.1882 0.6393 0.031 Uiso 1 1 d R
H99E H 0.6593 -0.3268 0.6653 0.031 Uiso 1 1 d R
H99F H 0.6185 -0.1963 0.6927 0.031 Uiso 1 1 d R
Li3 Li 0.7146(3) 0.1114(6) 0.72895(18) 0.0347(13) Uani 1 1 d .
Li4 Li 0.6261(3) -0.0017(5) 0.66061(17) 0.0303(12) Uani 1 1 d .

loop_
_atom_site_aniso_label
_atom_site_aniso_U_11
_atom_site_aniso_U_22
_atom_site_aniso_U_33
_atom_site_aniso_U_23
_atom_site_aniso_U_13
_atom_site_aniso_U_12
S1 0.0380(4) 0.0254(4) 0.0214(4) 0.0064(3) -0.0028(3) 0.0052(3)
P1 0.0228(3) 0.0149(3) 0.0171(3) 0.0007(3) -0.0014(3) 0.0013(2)
P2 0.0163(3) 0.0144(3) 0.0184(3) -0.0002(3) 0.0000(3) -0.0007(2)
O1 0.0371(12) 0.0421(15) 0.0397(14) 0.0074(12) 0.0155(11) 0.0072(10)
O2 0.0497(16) 0.087(3) 0.0524(19) 0.0291(18) -0.0163(14) -0.0396(16)
O3 0.0274(11) 0.0508(17) 0.0565(18) 0.0072(14) 0.0124(11) -0.0051(11)
O4 0.0478(15) 0.064(2) 0.0503(18) -0.0096(15) -0.0093(13) -0.0227(14)
C1 0.0191(11) 0.0185(13) 0.0190(14) 0.0002(11) 0.0018(10) -0.0010(10)
C2 0.0208(12) 0.0207(14) 0.0193(14) -0.0045(11) 0.0042(10) -0.0049(10)
C3 0.0245(13) 0.0264(16) 0.0218(15) -0.0049(12) 0.0006(11) -0.0061(12)
C4 0.0290(15) 0.046(2) 0.0230(16) -0.0054(14) -0.0041(12) -0.0079(14)
C5 0.0375(17) 0.045(2) 0.0315(18) -0.0131(16) -0.0023(14) -0.0148(15)
C6 0.0442(19) 0.0306(18) 0.037(2) -0.0103(16) 0.0034(15) -0.0095(15)
C7 0.0374(16) 0.0222(15) 0.0281(17) -0.0037(13) 0.0013(13) -0.0046(12)
C8 0.0244(12) 0.0114(13) 0.0202(14) 0.0032(11) -0.0013(10) 0.0008(10)
C9 0.0241(13) 0.0224(15) 0.0239(15) -0.0007(12) 0.0021(11) -0.0012(11)
C10 0.0257(14) 0.0317(18) 0.0361(18) 0.0039(14) 0.0080(13) -0.0074(12)
C11 0.0403(18) 0.041(2) 0.0321(19) 0.0069(16) 0.0137(14) -0.0031(15)
C12 0.0431(18) 0.041(2) 0.0173(15) 0.0046(14) 0.0007(13) 0.0047(14)
C13 0.0278(14) 0.0269(16) 0.0231(15) 0.0010(13) -0.0043(11) 0.0008(12)
C14 0.0225(12) 0.0169(13) 0.0221(14) 0.0020(11) 0.0006(10) 0.0054(10)
C15 0.0242(13) 0.0383(18) 0.0275(17) 0.0014(14) -0.0034(11) 0.0024(12)
C16 0.0216(13) 0.045(2) 0.043(2) 0.0028(16) -0.0045(13) -0.0013(13)
C17 0.0256(15) 0.049(2) 0.048(2) 0.0052(18) 0.0077(14) -0.0005(15)
C18 0.0483(19) 0.041(2) 0.0318(19) -0.0029(16) 0.0172(15) -0.0045(16)
C19 0.0349(15) 0.0306(17) 0.0269(16) -0.0031(14) 0.0028(13) -0.0026(13)
C20 0.0251(13) 0.0161(13) 0.0251(15) -0.0010(12) 0.0016(11) -0.0015(10)
C21 0.0420(17) 0.0231(16) 0.0295(18) -0.0074(13) -0.0078(14) 0.0040(13)
C22 0.048(2) 0.043(2) 0.035(2) -0.0179(17) -0.0142(16) 0.0059(17)
C23 0.0448(19) 0.0316(19) 0.042(2) -0.0155(16) 0.0075(16) -0.0083(15)
C24 0.056(2) 0.0158(16) 0.043(2) -0.0074(15) 0.0073(17) -0.0041(14)
C25 0.0436(18) 0.0199(16) 0.036(2) -0.0014(14) 0.0012(15) 0.0032(13)
C26 0.041(2) 0.067(3) 0.061(3) 0.017(2) 0.0256(19) 0.0001(19)
C27 0.052(2) 0.059(3) 0.055(3) 0.029(2) 0.010(2) -0.015(2)
C28 0.053(2) 0.064(3) 0.031(2) -0.0021(19) 0.0021(16) 0.011(2)
C29 0.199(9) 0.160(7) 0.062(4) -0.016(4) -0.002(5) -0.152(7)
C30 0.041(2) 0.108(5) 0.111(5) 0.032(4) 0.006(3) -0.029(3)
C31 0.041(2) 0.045(2) 0.091(4) -0.006(3) -0.015(2) -0.0214(18)
C32 0.125(6) 0.096(5) 0.094(5) 0.001(4) 0.075(5) -0.015(4)
C33 0.059(3) 0.076(4) 0.055(3) -0.014(3) -0.018(2) 0.021(2)
B1 0.0139(12) 0.0180(15) 0.045(2) 0.0004(15) 0.0004(13) 0.0025(11)
Li1 0.026(2) 0.039(3) 0.031(3) 0.008(3) 0.000(2) -0.002(2)
Li2 0.021(2) 0.036(3) 0.036(3) -0.006(3) -0.001(2) -0.005(2)
S2 0.0325(4) 0.0249(4) 0.0206(4) -0.0029(3) -0.0041(3) -0.0045(3)
P3 0.0186(3) 0.0143(3) 0.0160(3) -0.0006(3) -0.0015(3) -0.0008(2)
P4 0.0148(3) 0.0140(3) 0.0180(3) 0.0020(3) -0.0005(2) 0.0000(2)
O5 0.0382(14) 0.0530(18) 0.085(2) -0.0273(18) 0.0164(14) 0.0016(13)
O6 0.0606(18) 0.080(2) 0.0437(17) -0.0151(17) 0.0248(14) -0.0260(17)
O7 0.0254(11) 0.0419(15) 0.0631(18) -0.0088(14) 0.0097(11) -0.0004(10)
O8 0.0346(13) 0.0527(17) 0.0503(17) 0.0075(14) -0.0146(11) 0.0091(11)
C34 0.0177(11) 0.0136(12) 0.0214(14) -0.0001(11) 0.0000(10) 0.0026(9)
C35 0.0264(13) 0.0166(13) 0.0193(14) -0.0019(11) 0.0010(11) 0.0008(11)
C36 0.0345(15) 0.0216(15) 0.0279(17) 0.0007(13) -0.0061(13) -0.0031(12)
C37 0.053(2) 0.0164(15) 0.038(2) 0.0029(14) -0.0035(15) -0.0059(14)
C38 0.062(2) 0.0221(17) 0.036(2) 0.0129(15) -0.0086(17) 0.0001(15)
C39 0.054(2) 0.036(2) 0.045(2) 0.0181(17) -0.0248(18) -0.0135(17)
C40 0.0422(17) 0.0257(16) 0.0287(17) 0.0065(14) -0.0100(14) -0.0104(13)
C41 0.0185(11) 0.0198(14) 0.0263(15) -0.0019(12) -0.0006(10) -0.0054(10)
C42 0.0329(15) 0.0231(16) 0.0307(17) -0.0024(13) 0.0082(13) 0.0003(12)
C43 0.0412(18) 0.0338(19) 0.043(2) -0.0035(17) 0.0195(15) -0.0041(15)
C44 0.0230(15) 0.040(2) 0.069(3) -0.021(2) 0.0127(16) -0.0048(14)
C45 0.0204(15) 0.055(2) 0.071(3) -0.030(2) -0.0066(16) 0.0053(15)
C46 0.0228(13) 0.0383(18) 0.0410(19) -0.0121(17) -0.0062(13) 0.0022(12)
C47 0.0245(13) 0.0133(13) 0.0194(14) 0.0007(11) 0.0010(10) -0.0006(10)
C48 0.0347(15) 0.0250(16) 0.0236(15) -0.0009(13) -0.0026(12) 0.0020(12)
C49 0.053(2) 0.0300(17) 0.0209(16) -0.0043(14) 0.0044(14) -0.0066(15)
C50 0.052(2) 0.0233(17) 0.0310(18) -0.0074(14) 0.0191(15) -0.0012(14)
C51 0.0318(15) 0.0241(16) 0.043(2) 0.0021(15) 0.0139(14) 0.0017(12)
C52 0.0217(12) 0.0207(14) 0.0275(16) 0.0014(12) 0.0047(11) 0.0007(11)
C53 0.0172(11) 0.0197(14) 0.0211(15) 0.0053(11) 0.0029(10) 0.0035(10)
C54 0.0226(13) 0.0224(15) 0.0285(16) 0.0064(13) 0.0031(11) 0.0023(11)
C55 0.0267(14) 0.0258(16) 0.041(2) 0.0172(15) 0.0033(13) 0.0072(12)
C56 0.0246(14) 0.047(2) 0.0310(18) 0.0214(16) -0.0017(13) 0.0066(14)
C57 0.0270(14) 0.042(2) 0.0247(16) 0.0047(14) -0.0032(12) 0.0000(13)
C58 0.0207(12) 0.0259(15) 0.0231(15) 0.0038(12) -0.0011(11) 0.0001(11)
C59 0.100(4) 0.044(3) 0.145(6) -0.023(3) 0.090(4) 0.003(3)
C60 0.093(4) 0.098(5) 0.123(6) 0.016(4) 0.077(5) 0.019(4)
C61 0.058(3) 0.043(2) 0.069(3) 0.008(2) 0.001(2) 0.0148(19)
C62 0.124(5) 0.081(4) 0.027(2) -0.001(2) 0.007(3) -0.021(3)
C63 0.040(2) 0.041(2) 0.110(4) -0.015(3) 0.000(2) 0.0107(17)
C64 0.0298(17) 0.039(2) 0.101(4) 0.006(2) -0.018(2) 0.0085(16)
C65 0.047(2) 0.073(4) 0.090(4) -0.007(3) 0.023(2) -0.015(2)
C66 0.068(3) 0.067(3) 0.050(3) 0.018(2) -0.023(2) -0.021(2)
B2 0.0156(12) 0.0209(16) 0.040(2) 0.0066(15) -0.0021(13) -0.0042(11)
Li3 0.043(3) 0.033(3) 0.028(3) -0.011(2) 0.008(2) 0.000(2)
Li4 0.020(2) 0.030(3) 0.040(3) -0.002(2) 0.001(2) 0.0043(19)

loop_
_atom_type_symbol
_atom_type_description
_atom_type_scat_dispersion_real
_atom_type_scat_dispersion_imag
_atom_type_scat_source
C C 0.0033 0.0016 'International Tables Vol C Tables 4.2.6.8 and 6.1.1.4'
H H 0.0000 0.0000 'International Tables Vol C Tables 4.2.6.8 and 6.1.1.4'
B B 0.0013 0.0007 'International Tables Vol C Tables 4.2.6.8 and 6.1.1.4'
Li Li -0.0003 0.0001 'International Tables Vol C Tables 4.2.6.8 and 6.1.1.4'
O O 0.0106 0.0060 'International Tables Vol C Tables 4.2.6.8 and 6.1.1.4'
P P 0.1023 0.0942 'International Tables Vol C Tables 4.2.6.8 and 6.1.1.4'
S S 0.1246 0.1234 'International Tables Vol C Tables 4.2.6.8 and 6.1.1.4'

loop_
_geom_angle_atom_site_label_1
_geom_angle_atom_site_label_2
_geom_angle_atom_site_label_3
_geom_angle
P1 S1 Li1 73.44(14)
C1 P1 C14 117.73(13)
C1 P1 C20 109.00(14)
C14 P1 C20 102.55(14)
C1 P1 S1 114.32(11)
C14 P1 S1 105.31(10)
C20 P1 S1 106.83(10)
C1 P1 Li1 55.23(16)
C14 P1 Li1 143.41(16)
C20 P1 Li1 113.71(16)
S1 P1 Li1 60.41(12)
C1 P2 C8 115.19(13)
C1 P2 C2 115.08(14)
C8 P2 C2 100.86(13)
C1 P2 B1 110.44(13)
C8 P2 B1 107.58(14)
C2 P2 B1 106.91(15)
C1 P2 Li2 51.63(15)
C8 P2 Li2 124.76(16)
C2 P2 Li2 134.22(15)
B1 P2 Li2 59.13(16)
C28 O1 C26 111.7(3)
C28 O1 Li1 115.9(3)
C26 O1 Li1 105.8(3)
C29 O2 C27 113.7(5)
C29 O2 Li1 120.3(4)
C27 O2 Li1 109.4(3)
C32 O3 C30 106.8(5)
C32 O3 Li2 124.5(4)
C30 O3 Li2 111.9(3)
C33 O4 C31 115.5(4)
C33 O4 Li2 133.7(3)
C31 O4 Li2 109.6(3)
P1 C1 P2 126.36(15)
P1 C1 Li2 136.2(2)
P2 C1 Li2 90.3(2)
P1 C1 Li1 85.93(19)
P2 C1 Li1 122.3(2)
Li2 C1 Li1 93.8(2)
C3 C2 C7 118.9(3)
C3 C2 P2 121.0(2)
C7 C2 P2 120.1(2)
C2 C3 C4 120.8(3)
C2 C3 H3 119.6
C4 C3 H3 119.6
C5 C4 C3 119.9(3)
C5 C4 H4 120.0
C3 C4 H4 120.0
C4 C5 C6 120.3(3)
C4 C5 H5 119.9
C6 C5 H5 119.9
C7 C6 C5 119.7(3)
C7 C6 H6 120.2
C5 C6 H6 120.2
C6 C7 C2 120.5(3)
C6 C7 H7 119.8
C2 C7 H7 119.8
C13 C8 C9 117.9(3)
C13 C8 P2 118.7(2)
C9 C8 P2 123.4(2)
C10 C9 C8 120.9(3)
C10 C9 H9 119.5
C8 C9 H9 119.5
C11 C10 C9 120.5(3)
C11 C10 H10 119.7
C9 C10 H10 119.7
C10 C11 C12 119.2(3)
C10 C11 H11 120.4
C12 C11 H11 120.4
C13 C12 C11 120.3(3)
C13 C12 H12 119.8
C11 C12 H12 119.8
C12 C13 C8 121.2(3)
C12 C13 H13 119.4
C8 C13 H13 119.4
C15 C14 C19 118.0(3)
C15 C14 P1 119.9(2)
C19 C14 P1 122.1(2)
C16 C15 C14 121.1(3)
C16 C15 H15 119.4
C14 C15 H15 119.4
C17 C16 C15 121.0(3)
C17 C16 H16 119.5
C15 C16 H16 119.5
C16 C17 C18 118.9(3)
C16 C17 H17 120.5
C18 C17 H17 120.5
C17 C18 C19 121.1(3)
C17 C18 H18 119.5
C19 C18 H18 119.5
C14 C19 C18 119.9(3)
C14 C19 H19 120.1
C18 C19 H19 120.1
C21 C20 C25 118.4(3)
C21 C20 P1 119.9(2)
C25 C20 P1 121.7(3)
C20 C21 C22 120.8(3)
C20 C21 H21 119.6
C22 C21 H21 119.6
C23 C22 C21 119.9(4)
C23 C22 H22 120.1
C21 C22 H22 120.1
C22 C23 C24 120.8(3)
C22 C23 H23 119.6
C24 C23 H23 119.6
C23 C24 C25 119.4(3)
C23 C24 H24 120.3
C25 C24 H24 120.3
C24 C25 C20 120.7(3)
C24 C25 H25 119.6
C20 C25 H25 119.6
O1 C26 C27 110.6(3)
O1 C26 H26A 109.5
C27 C26 H26A 109.5
O1 C26 H26B 109.5
C27 C26 H26B 109.5
H26A C26 H26B 108.1
O2 C27 C26 107.0(4)
O2 C27 Li1 41.7(2)
C26 C27 Li1 76.2(3)
O2 C27 H27A 110.3
C26 C27 H27A 110.3
Li1 C27 H27A 149.3
O2 C27 H27B 110.3
C26 C27 H27B 110.3
Li1 C27 H27B 96.1
H27A C27 H27B 108.6
O1 C28 H28A 109.5
O1 C28 H28B 109.5
H28A C28 H28B 109.5
O1 C28 H28C 109.5
H28A C28 H28C 109.5
H28B C28 H28C 109.5
O2 C29 H29A 109.5
O2 C29 H29B 109.5
H29A C29 H29B 109.5
O2 C29 H29C 109.5
H29A C29 H29C 109.5
H29B C29 H29C 109.5
C31 C30 O3 109.0(4)
C31 C30 H30A 109.9
O3 C30 H30A 109.9
C31 C30 H30B 109.9
O3 C30 H30B 109.9
H30A C30 H30B 108.3
O4 C31 C30 110.4(4)
O4 C31 H31A 109.6
C30 C31 H31A 109.6
O4 C31 H31B 109.6
C30 C31 H31B 109.6
H31A C31 H31B 108.1
O3 C32 H32A 109.5
O3 C32 H32B 109.5
H32A C32 H32B 109.5
O3 C32 H32C 109.5
H32A C32 H32C 109.5
H32B C32 H32C 109.5
O4 C33 H33A 109.5
O4 C33 H33B 109.5
H33A C33 H33B 109.5
O4 C33 H33C 109.5
H33A C33 H33C 109.5
H33B C33 H33C 109.5
P2 B1 Li2 77.42(16)
P2 B1 H99A 109.8
Li2 B1 H99A 65.4
P2 B1 H99B 109.3
Li2 B1 H99B 173.0
H99A B1 H99B 109.5
P2 B1 H99C 109.4
Li2 B1 H99C 69.3
H99A B1 H99C 109.5
H99B B1 H99C 109.5
O2 Li1 O1 83.5(2)
O2 Li1 C1 124.7(3)
O1 Li1 C1 146.0(3)
O2 Li1 S1 105.0(3)
O1 Li1 S1 108.4(2)
C1 Li1 S1 84.2(2)
O2 Li1 P1 118.8(3)
O1 Li1 P1 147.7(3)
C1 Li1 P1 38.84(11)
S1 Li1 P1 46.15(10)
O2 Li1 C27 28.88(16)
O1 Li1 C27 56.59(19)
C1 Li1 C27 153.6(3)
S1 Li1 C27 101.8(2)
P1 Li1 C27 136.2(3)
O2 Li1 Li2 90.5(2)
O1 Li1 Li2 132.3(3)
C1 Li1 Li2 42.31(15)
S1 Li1 Li2 118.8(2)
P1 Li1 Li2 74.23(17)
C27 Li1 Li2 115.9(2)
O3 Li2 O4 81.8(2)
O3 Li2 C1 123.8(3)
O4 Li2 C1 140.1(3)
O3 Li2 B1 114.0(3)
O4 Li2 B1 118.4(3)
C1 Li2 B1 81.3(2)
O3 Li2 P2 132.9(3)
O4 Li2 P2 143.1(3)
C1 Li2 P2 38.09(11)
B1 Li2 P2 43.44(11)
O3 Li2 Li1 80.1(2)
O4 Li2 Li1 139.6(3)
C1 Li2 Li1 43.85(16)
B1 Li2 Li1 101.9(2)
P2 Li2 Li1 70.19(16)
O3 Li2 H99A 121.9
O4 Li2 H99A 92.1
C1 Li2 H99A 96.9
B1 Li2 H99A 27.7
P2 Li2 H99A 60.8
Li1 Li2 H99A 128.1
O3 Li2 H99C 86.9
O4 Li2 H99C 121.7
C1 Li2 H99C 92.2
B1 Li2 H99C 27.6
P2 Li2 H99C 59.9
Li1 Li2 H99C 93.0
H99A Li2 H99C 48.5
P3 S2 Li3 71.97(14)
C34 P3 C35 108.96(13)
C34 P3 C41 117.98(13)
C35 P3 C41 101.57(14)
C34 P3 S2 114.71(11)
C35 P3 S2 105.64(10)
C41 P3 S2 106.54(10)
C34 P3 Li3 55.72(16)
C35 P3 Li3 107.87(17)
C41 P3 Li3 150.27(17)
S2 P3 Li3 61.71(13)
C34 P4 C53 116.17(14)
C34 P4 C47 114.22(13)
C53 P4 C47 101.40(12)
C34 P4 B2 110.32(13)
C53 P4 B2 105.84(14)
C47 P4 B2 108.13(15)
C34 P4 Li4 51.83(15)
C53 P4 Li4 135.46(15)
C47 P4 Li4 122.91(16)
B2 P4 Li4 58.99(15)
C61 O5 C59 114.0(4)
C61 O5 Li3 124.3(3)
C59 O5 Li3 104.4(4)
C60 O6 C62 115.9(5)
C60 O6 Li3 103.8(4)
C62 O6 Li3 116.6(3)
C65 O7 C63 113.5(3)
C65 O7 Li4 123.3(3)
C63 O7 Li4 103.7(3)
C64 O8 C66 113.8(3)
C64 O8 Li4 111.3(3)
C66 O8 Li4 131.8(3)
P3 C34 P4 126.70(15)
P3 C34 Li4 139.2(2)
P4 C34 Li4 89.55(19)
P3 C34 Li3 85.3(2)
P4 C34 Li3 121.0(2)
Li4 C34 Li3 91.3(2)
C40 C35 C36 118.4(3)
C40 C35 P3 120.2(2)
C36 C35 P3 121.4(2)
C37 C36 C35 121.1(3)
C37 C36 H36 119.5
C35 C36 H36 119.5
C36 C37 C38 120.1(3)
C36 C37 H37 120.0
C38 C37 H37 120.0
C39 C38 C37 119.9(3)
C39 C38 H38 120.0
C37 C38 H38 120.0
C38 C39 C40 119.9(3)
C38 C39 H39 120.1
C40 C39 H39 120.1
C35 C40 C39 120.7(3)
C35 C40 H40 119.7
C39 C40 H40 119.7
C42 C41 C46 118.8(3)
C42 C41 P3 121.5(2)
C46 C41 P3 119.7(2)
C41 C42 C43 120.7(3)
C41 C42 H42 119.6
C43 C42 H42 119.6
C44 C43 C42 119.0(4)
C44 C43 H43 120.5
C42 C43 H43 120.5
C45 C44 C43 121.4(3)
C45 C44 H44 119.3
C43 C44 H44 119.3
C44 C45 C46 120.4(4)
C44 C45 H45 119.8
C46 C45 H45 119.8
C41 C46 C45 119.6(4)
C41 C46 H46 120.2
C45 C46 H46 120.2
C52 C47 C48 119.2(3)
C52 C47 P4 123.0(2)
C48 C47 P4 117.8(2)
C49 C48 C47 119.9(3)
C49 C48 H48 120.0
C47 C48 H48 120.0
C50 C49 C48 120.3(3)
C50 C49 H49 119.9
C48 C49 H49 119.9
C49 C50 C51 120.5(3)
C49 C50 H50 119.7
C51 C50 H50 119.7
C50 C51 C52 119.5(3)
C50 C51 H51 120.3
C52 C51 H51 120.3
C47 C52 C51 120.6(3)
C47 C52 H52 119.7
C51 C52 H52 119.7
C58 C53 C54 118.6(3)
C58 C53 P4 121.4(2)
C54 C53 P4 119.9(2)
C55 C54 C53 119.9(3)
C55 C54 H54 120.1
C53 C54 H54 120.1
C56 C55 C54 120.6(3)
C56 C55 H55 119.7
C54 C55 H55 119.7
C55 C56 C57 120.2(3)
C55 C56 H56 119.9
C57 C56 H56 119.9
C56 C57 C58 119.8(3)
C56 C57 H57 120.1
C58 C57 H57 120.1
C53 C58 C57 120.9(3)
C53 C58 H58 119.5
C57 C58 H58 119.5
C60 C59 O5 109.5(5)
C60 C59 Li3 71.9(3)
O5 C59 Li3 43.9(2)
C60 C59 H59A 109.8
O5 C59 H59A 109.8
Li3 C59 H59A 102.6
C60 C59 H59B 109.8
O5 C59 H59B 109.8
Li3 C59 H59B 145.8
H59A C59 H59B 108.2
O6 C60 C59 110.8(5)
O6 C60 Li3 46.2(3)
C59 C60 Li3 78.1(3)
O6 C60 H60A 109.5
C59 C60 H60A 109.5
Li3 C60 H60A 153.8
O6 C60 H60B 109.5
C59 C60 H60B 109.5
Li3 C60 H60B 91.9
H60A C60 H60B 108.1
O5 C61 H61A 109.5
O5 C61 H61B 109.5
H61A C61 H61B 109.5
O5 C61 H61C 109.5
H61A C61 H61C 109.5
H61B C61 H61C 109.5
O6 C62 H62A 109.5
O6 C62 H62B 109.5
H62A C62 H62B 109.5
O6 C62 H62C 109.5
H62A C62 H62C 109.5
H62B C62 H62C 109.5
O7 C63 C64 108.8(4)
O7 C63 Li4 45.4(2)
C64 C63 Li4 79.9(3)
O7 C63 H63A 109.9
C64 C63 H63A 109.9
Li4 C63 H63A 88.7
O7 C63 H63B 109.9
C64 C63 H63B 109.9
Li4 C63 H63B 154.8
H63A C63 H63B 108.3
O8 C64 C63 106.8(3)
O8 C64 H64A 110.4
C63 C64 H64A 110.4
O8 C64 H64B 110.4
C63 C64 H64B 110.4
H64A C64 H64B 108.6
O7 C65 H65A 109.5
O7 C65 H65B 109.5
H65A C65 H65B 109.5
O7 C65 H65C 109.5
H65A C65 H65C 109.5
H65B C65 H65C 109.5
O8 C66 H66A 109.5
O8 C66 H66B 109.5
H66A C66 H66B 109.5
O8 C66 H66C 109.5
H66A C66 H66C 109.5
H66B C66 H66C 109.5
P4 B2 Li4 76.60(16)
P4 B2 H99D 109.6
Li4 B2 H99D 61.9
P4 B2 H99E 109.0
Li4 B2 H99E 171.3
H99D B2 H99E 109.5
P4 B2 H99F 109.8
Li4 B2 H99F 73.9
H99D B2 H99F 109.5
H99E B2 H99F 109.5
O5 Li3 O6 86.5(3)
O5 Li3 C34 121.3(3)
O6 Li3 C34 143.9(3)
O5 Li3 S2 105.5(3)
O6 Li3 S2 112.3(3)
C34 Li3 S2 83.8(2)
O5 Li3 P3 114.0(3)
O6 Li3 P3 152.4(3)
C34 Li3 P3 39.03(12)
S2 Li3 P3 46.33(11)
O5 Li3 C60 58.9(2)
O6 Li3 C60 30.0(2)
C34 Li3 C60 148.5(3)
S2 Li3 C60 127.5(3)
P3 Li3 C60 170.8(3)
O5 Li3 C59 31.6(2)
O6 Li3 C59 55.1(2)
C34 Li3 C59 150.1(4)
S2 Li3 C59 111.8(3)
P3 Li3 C59 141.3(3)
C60 Li3 C59 30.0(2)
O5 Li3 Li4 89.6(3)
O6 Li3 Li4 124.3(3)
C34 Li3 Li4 43.43(16)
S2 Li3 Li4 122.2(2)
P3 Li3 Li4 76.34(17)
C60 Li3 Li4 108.3(3)
C59 Li3 Li4 109.3(3)
O7 Li4 O8 83.1(2)
O7 Li4 C34 129.7(3)
O8 Li4 C34 129.5(3)
O7 Li4 B2 114.2(3)
O8 Li4 B2 121.8(3)
C34 Li4 B2 82.7(2)
O7 Li4 C63 30.90(17)
O8 Li4 C63 57.3(2)
C34 Li4 C63 131.0(3)
B2 Li4 C63 140.3(3)
O7 Li4 P4 138.9(3)
O8 Li4 P4 137.1(3)
C34 Li4 P4 38.62(11)
B2 Li4 P4 44.41(11)
C63 Li4 P4 164.3(3)
O7 Li4 Li3 84.5(2)
O8 Li4 Li3 135.9(3)
C34 Li4 Li3 45.29(17)
B2 Li4 Li3 101.8(2)
C63 Li4 Li3 93.6(2)
P4 Li4 Li3 71.26(17)
O7 Li4 H99D 117.1
O8 Li4 H99D 93.9
C34 Li4 H99D 99.7
B2 Li4 H99D 28.1
C63 Li4 H99D 129.3
P4 Li4 H99D 62.6
Li3 Li4 H99D 129.2

loop_
_geom_bond_atom_site_label_1
_geom_bond_atom_site_label_2
_geom_bond_distance
S1 P1 2.0325(11)
S1 Li1 2.451(6)
P1 C1 1.699(3)
P1 C14 1.833(3)
P1 C20 1.834(3)
P1 Li1 2.701(6)
P2 C1 1.701(3)
P2 C8 1.835(3)
P2 C2 1.840(3)
P2 B1 1.943(3)
P2 Li2 2.757(5)
O1 C28 1.418(5)
O1 C26 1.418(5)
O1 Li1 2.090(7)
O2 C29 1.397(8)
O2 C27 1.426(5)
O2 Li1 1.965(6)
O3 C32 1.374(7)
O3 C30 1.449(6)
O3 Li2 1.988(6)
O4 C33 1.389(6)
O4 C31 1.418(5)
O4 Li2 2.026(6)
C1 Li2 2.162(6)
C1 Li1 2.225(6)
C2 C3 1.387(4)
C2 C7 1.397(4)
C3 C4 1.389(4)
C3 H3 0.9300
C4 C5 1.375(6)
C4 H4 0.9300
C5 C6 1.392(6)
C5 H5 0.9300
C6 C7 1.387(5)
C6 H6 0.9300
C7 H7 0.9300
C8 C13 1.393(4)
C8 C9 1.399(4)
C9 C10 1.391(4)
C9 H9 0.9300
C10 C11 1.378(5)
C10 H10 0.9300
C11 C12 1.395(5)
C11 H11 0.9300
C12 C13 1.383(5)
C12 H12 0.9300
C13 H13 0.9300
C14 C15 1.389(4)
C14 C19 1.390(4)
C15 C16 1.382(4)
C15 H15 0.9300
C16 C17 1.361(5)
C16 H16 0.9300
C17 C18 1.376(6)
C17 H17 0.9300
C18 C19 1.398(5)
C18 H18 0.9300
C19 H19 0.9300
C20 C21 1.391(4)
C20 C25 1.398(4)
C21 C22 1.394(5)
C21 H21 0.9300
C22 C23 1.367(6)
C22 H22 0.9300
C23 C24 1.383(6)
C23 H23 0.9300
C24 C25 1.393(5)
C24 H24 0.9300
C25 H25 0.9300
C26 C27 1.490(7)
C26 H26A 0.9700
C26 H26B 0.9700
C27 Li1 2.785(7)
C27 H27A 0.9700
C27 H27B 0.9700
C28 H28A 0.9600
C28 H28B 0.9600
C28 H28C 0.9600
C29 H29A 0.9600
C29 H29B 0.9600
C29 H29C 0.9600
C30 C31 1.438(9)
C30 H30A 0.9700
C30 H30B 0.9700
C31 H31A 0.9700
C31 H31B 0.9700
C32 H32A 0.9600
C32 H32B 0.9600
C32 H32C 0.9600
C33 H33A 0.9600
C33 H33B 0.9600
C33 H33C 0.9600
B1 Li2 2.425(7)
B1 H99A 1.1301
B1 H99B 1.1301
B1 H99C 1.1300
Li1 Li2 3.204(8)
Li2 H99A 2.2073
Li2 H99C 2.2842
S2 P3 2.0333(10)
S2 Li3 2.475(6)
P3 C34 1.689(3)
P3 C35 1.825(3)
P3 C41 1.837(3)
P3 Li3 2.673(6)
P4 C34 1.702(3)
P4 C53 1.835(3)
P4 C47 1.835(3)
P4 B2 1.962(3)
P4 Li4 2.727(5)
O5 C61 1.462(5)
O5 C59 1.500(8)
O5 Li3 1.986(7)
O6 C60 1.388(7)
O6 C62 1.410(7)
O6 Li3 2.000(7)
O7 C65 1.417(5)
O7 C63 1.436(6)
O7 Li4 1.989(6)
O8 C64 1.424(5)
O8 C66 1.425(6)
O8 Li4 2.022(6)
C34 Li4 2.144(6)
C34 Li3 2.216(6)
C35 C40 1.388(4)
C35 C36 1.396(4)
C36 C37 1.372(5)
C36 H36 0.9300
C37 C38 1.387(5)
C37 H37 0.9300
C38 C39 1.379(5)
C38 H38 0.9300
C39 C40 1.393(5)
C39 H39 0.9300
C40 H40 0.9300
C41 C42 1.389(5)
C41 C46 1.393(4)
C42 C43 1.392(4)
C42 H42 0.9300
C43 C44 1.379(6)
C43 H43 0.9300
C44 C45 1.341(6)
C44 H44 0.9300
C45 C46 1.404(5)
C45 H45 0.9300
C46 H46 0.9300
C47 C52 1.384(4)
C47 C48 1.404(4)
C48 C49 1.397(5)
C48 H48 0.9300
C49 C50 1.370(5)
C49 H49 0.9300
C50 C51 1.392(5)
C50 H50 0.9300
C51 C52 1.397(4)
C51 H51 0.9300
C52 H52 0.9300
C53 C58 1.381(4)
C53 C54 1.404(4)
C54 C55 1.399(4)
C54 H54 0.9300
C55 C56 1.367(5)
C55 H55 0.9300
C56 C57 1.381(5)
C56 H56 0.9300
C57 C58 1.397(4)
C57 H57 0.9300
C58 H58 0.9300
C59 C60 1.416(9)
C59 Li3 2.771(7)
C59 H59A 0.9700
C59 H59B 0.9700
C60 Li3 2.693(8)
C60 H60A 0.9700
C60 H60B 0.9700
C61 H61A 0.9600
C61 H61B 0.9600
C61 H61C 0.9600
C62 H62A 0.9600
C62 H62B 0.9600
C62 H62C 0.9600
C63 C64 1.504(8)
C63 Li4 2.715(6)
C63 H63A 0.9700
C63 H63B 0.9700
C64 H64A 0.9700
C64 H64B 0.9700
C65 H65A 0.9600
C65 H65B 0.9600
C65 H65C 0.9600
C66 H66A 0.9600
C66 H66B 0.9600
C66 H66C 0.9600
B2 Li4 2.403(7)
B2 H99D 1.1300
B2 H99E 1.1301
B2 H99F 1.1301
Li3 Li4 3.118(8)
Li4 H99D 2.1195
